data_4024816
loop_
_publ_author_name
'Christopher W. Bond'
'Alexander J. Cresswell'
'Stephen G. Davies'
'Ai M. Fletcher'
'Wataru Kurosawa'
'James A. Lee'
'Paul M. Roberts'
'Angela J. Russell'
'Andrew D. Smith'
'James E. Thomson'

_publ_contact_author_address
;Department of Chemistry
Chemistry Research laboratory
University of Oxford
Mansfield Road
Oxford
OX1 3TA
UK
;
_publ_contact_author_email steve.davies@chem.ox.ac.uk
_publ_contact_author_fax '+44 1865 275633'
_publ_contact_author_name 'Stephen G. Davies'
_publ_contact_author_phone '+44 1865 275695'
_publ_section_title
;
Ammonium-Directed Oxidation of Cyclic Allylic and Homoallylic Amines
;
_journal_name_full 'Journal of Organic Chemistry'
_journal_page_first 6735
_journal_page_last 6748
_journal_paper_doi 10.1021/jo9012783
_journal_volume 74
_journal_year 2009
_chemical_formula_moiety 'C26 H30 N2 O7 S1'
_chemical_formula_sum 'C26 H30 N2 O7 S'
_chemical_formula_weight 514.60
_space_group_IT_number 2
_symmetry_cell_setting triclinic
_symmetry_space_group_name_Hall '-P 1'
_symmetry_space_group_name_H-M 'P -1'
_atom_sites_solution_hydrogens geom
_atom_sites_solution_primary direct
_audit_creation_date 08-09-12
_audit_creation_method CRYSTALS_ver_12.85
_cell_angle_alpha 93.3862(8)
_cell_angle_beta 104.3284(9)
_cell_angle_gamma 108.7909(8)
_cell_formula_units_Z 2
_cell_length_a 9.2056(2)
_cell_length_b 10.1292(2)
_cell_length_c 14.5600(3)
_cell_measurement_reflns_used 5149
_cell_measurement_temperature 150
_cell_measurement_theta_max 27
_cell_measurement_theta_min 5
_cell_volume 1230.97(5)
_computing_cell_refinement 'DENZO/SCALEPACK (Otwinowski & Minor, 1997)'
_computing_data_collection 'COLLECT (Nonius, 1997-2001).'
_computing_data_reduction 'DENZO/SCALEPACK (Otwinowski & Minor, 1997)'
_computing_molecular_graphics 'CAMERON (Watkin et al., 1996)'
_computing_publication_material 'CRYSTALS (Betteridge et al., 2003)'
_computing_structure_refinement 'CRYSTALS (Betteridge et al., 2003)'
_computing_structure_solution 'SIR92 (Altomare et al., 1994)'
_diffrn_ambient_temperature 150
_diffrn_measured_fraction_theta_full 0.992
_diffrn_measured_fraction_theta_max 0.985
_diffrn_measurement_device 'Nonius KappaCCD'
_diffrn_measurement_device_type Area
_diffrn_measurement_method \w
_diffrn_radiation_monochromator graphite
_diffrn_radiation_type 'Mo K\a'
_diffrn_radiation_wavelength 0.71073
_diffrn_reflns_av_R_equivalents 0.021
_diffrn_reflns_limit_h_max 11
_diffrn_reflns_limit_h_min -11
_diffrn_reflns_limit_k_max 12
_diffrn_reflns_limit_k_min -13
_diffrn_reflns_limit_l_max 18
_diffrn_reflns_limit_l_min -18
_diffrn_reflns_number 9572
_diffrn_reflns_theta_full 27.026
_diffrn_reflns_theta_max 27.578
_diffrn_reflns_theta_min 5.169
_diffrn_standards_number 0
_exptl_absorpt_coefficient_mu 0.181
_exptl_absorpt_correction_T_max 0.99
_exptl_absorpt_correction_T_min 0.98
_exptl_absorpt_correction_type multi-scan
_exptl_absorpt_process_details 'DENZO/SCALEPACK (Otwinowski & Minor, 1997)'
_exptl_crystal_colour colourless
_exptl_crystal_density_diffrn 1.388
_exptl_crystal_density_method 'not measured'
_exptl_crystal_description plate
_exptl_crystal_F_000 544
_exptl_crystal_size_max 0.30
_exptl_crystal_size_mid 0.10
_exptl_crystal_size_min 0.05
_refine_diff_density_max 0.44
_refine_diff_density_min -0.51
_refine_ls_extinction_method None
_refine_ls_goodness_of_fit_ref 0.9545
_refine_ls_hydrogen_treatment constr
_refine_ls_matrix_type full
_refine_ls_number_parameters 325
_refine_ls_number_reflns 5611
_refine_ls_number_restraints 0
_refine_ls_R_factor_all 0.0590
_refine_ls_R_factor_gt 0.0440
_refine_ls_shift/su_max 0.000419
_refine_ls_structure_factor_coef Fsqd
_refine_ls_weighting_details
;
 Method= Modified Sheldrick 
 w=1/[\s^2^(F^2^) + ( 0.05P)^2^ + 0.79P] 
 ,where P=(max(Fo^2^,0) + 2Fc^2^)/3 
;
_refine_ls_weighting_scheme calc
_refine_ls_wR_factor_all 0.1101
_refine_ls_wR_factor_gt 0.1020
_refine_ls_wR_factor_ref 0.1101
_reflns_limit_h_max 11
_reflns_limit_h_min -11
_reflns_limit_k_max 13
_reflns_limit_k_min -13
_reflns_limit_l_max 18
_reflns_limit_l_min 0
_reflns_number_gt 4423
_reflns_number_total 5611
_reflns_threshold_expression I>2.0\s(I)
_oxford_diffrn_Wilson_B_factor 2.40
_oxford_diffrn_Wilson_scale 1.90
_oxford_refine_ls_r_factor_ref 0.0590
_oxford_refine_ls_scale 0.7511(18)
_oxford_reflns_number_all 5611
_oxford_reflns_threshold_expression_ref I>-3.0\s(I)
_oxford_structure_analysis_title '9121605 SGD217'
_cod_data_source_file jo9012783_si_011.cif
_cod_data_source_block 1
_cod_depositor_comments
;
The following automatic conversions were performed:
'_symmetry_cell_setting' value 'Triclinic' changed to 'triclinic'
according to '/home/saulius/struct/CIF-dictionaries/cif_core.dic'
dictionary named 'cif_core.dic' version 2.4.1 from 2010-06-29.

Automatic conversion script
Id: cif_fix_enum 1527 2010-12-29 10:47:43Z saulius 
;
_cod_original_sg_symbol_H-M 'P -1 '
_cod_original_formula_sum 'C26 H30 N2 O7 S1'
_cod_database_code 4024816

loop_
_symmetry_equiv_pos_as_xyz
x,y,z
-x,-y,-z

loop_
_atom_site_label
_atom_site_type_symbol
_atom_site_fract_x
_atom_site_fract_y
_atom_site_fract_z
_atom_site_U_iso_or_equiv
_atom_site_occupancy
_atom_site_adp_type
_atom_site_refinement_flags_posn
_atom_site_refinement_flags_adp
_atom_site_refinement_flags_occupancy
_atom_site_disorder_assembly
_atom_site_disorder_group
_oxford_atom_site_special_shape
_atom_site_attached_hydrogens
S1 S 0.27540(5) 0.76567(4) 0.27288(3) 0.0269 1.0000 Uani . . . . . . .
O2 O 0.27520(15) 0.89437(12) 0.23393(9) 0.0353 1.0000 Uani . . . . . . .
O3 O 0.41572(14) 0.72946(14) 0.27165(9) 0.0370 1.0000 Uani . . . . . . .
O4 O 0.24690(14) 0.76432(13) 0.36705(8) 0.0312 1.0000 Uani . . . . . . .
C5 C 0.10936(18) 0.62584(17) 0.19540(11) 0.0247 1.0000 Uani . . . . . . .
C6 C 0.00990(18) 0.65970(17) 0.11946(11) 0.0259 1.0000 Uani . . . . . . .
C7 C -0.1232(2) 0.55121(19) 0.06200(12) 0.0306 1.0000 Uani . . . . . . .
N8 N -0.22991(19) 0.58249(19) -0.01950(11) 0.0412 1.0000 Uani . . . . . . .
O9 O -0.18920(19) 0.69905(17) -0.04322(11) 0.0554 1.0000 Uani . . . . . . .
O10 O -0.3534(2) 0.4878(2) -0.06237(15) 0.0914 1.0000 Uani . . . . . . .
C11 C -0.1593(2) 0.41319(19) 0.07827(13) 0.0367 1.0000 Uani . . . . . . .
C12 C -0.0578(2) 0.38228(19) 0.15361(13) 0.0366 1.0000 Uani . . . . . . .
C13 C 0.0792(2) 0.48630(18) 0.21354(12) 0.0304 1.0000 Uani . . . . . . .
C14 C 0.1868(3) 0.4438(2) 0.29205(15) 0.0428 1.0000 Uani . . . . . . .
O15 O 0.80175(14) 1.06711(12) 0.49802(9) 0.0334 1.0000 Uani . . . . . . .
C16 C 0.69049(19) 0.92702(16) 0.47823(11) 0.0253 1.0000 Uani . . . . . . .
C17 C 0.63771(19) 0.86998(17) 0.56437(11) 0.0267 1.0000 Uani . . . . . . .
O18 O 0.77217(14) 0.90198(13) 0.64647(8) 0.0350 1.0000 Uani . . . . . . .
C19 C 0.5657(2) 0.71216(17) 0.53046(12) 0.0301 1.0000 Uani . . . . . . .
C20 C 0.6717(2) 0.67989(18) 0.47218(13) 0.0322 1.0000 Uani . . . . . . .
C21 C 0.76264(19) 0.82192(17) 0.44482(11) 0.0251 1.0000 Uani . . . . . . .
N22 N 0.74995(15) 0.81061(13) 0.33806(9) 0.0235 1.0000 Uani . . . . . . .
C23 C 0.84618(19) 0.72583(17) 0.31009(13) 0.0289 1.0000 Uani . . . . . . .
C24 C 0.77422(19) 0.56927(17) 0.30547(11) 0.0268 1.0000 Uani . . . . . . .
C25 C 0.6305(2) 0.49297(18) 0.23742(12) 0.0315 1.0000 Uani . . . . . . .
C26 C 0.5643(2) 0.3476(2) 0.23082(14) 0.0400 1.0000 Uani . . . . . . .
C27 C 0.6423(3) 0.2770(2) 0.29143(16) 0.0459 1.0000 Uani . . . . . . .
C28 C 0.7867(3) 0.3512(2) 0.35910(15) 0.0452 1.0000 Uani . . . . . . .
C29 C 0.8524(2) 0.4966(2) 0.36612(13) 0.0367 1.0000 Uani . . . . . . .
C30 C 0.8034(2) 0.95419(17) 0.30703(12) 0.0298 1.0000 Uani . . . . . . .
C31 C 0.7772(2) 0.94975(18) 0.20026(12) 0.0298 1.0000 Uani . . . . . . .
C32 C 0.9038(2) 1.02025(18) 0.16594(13) 0.0334 1.0000 Uani . . . . . . .
C33 C 0.8811(2) 1.0304(2) 0.06907(14) 0.0396 1.0000 Uani . . . . . . .
C34 C 0.7343(3) 0.9669(2) 0.00522(15) 0.0505 1.0000 Uani . . . . . . .
C35 C 0.6082(3) 0.8924(4) 0.03770(17) 0.0785 1.0000 Uani . . . . . . .
C36 C 0.6283(3) 0.8850(3) 0.13504(16) 0.0637 1.0000 Uani . . . . . . .
H61 H 0.0331 0.7562 0.1072 0.0322 1.0000 Uiso R . . . . . .
H111 H -0.2537 0.3397 0.0368 0.0401 1.0000 Uiso R . . . . . .
H121 H -0.0823 0.2847 0.1658 0.0437 1.0000 Uiso R . . . . . .
H141 H 0.1363 0.3454 0.2965 0.0659 1.0000 Uiso R . . . . . .
H143 H 0.2863 0.4569 0.2771 0.0673 1.0000 Uiso R . . . . . .
H142 H 0.2076 0.5014 0.3527 0.0655 1.0000 Uiso R . . . . . .
H161 H 0.5906 0.9185 0.4248 0.0303 1.0000 Uiso R . . . . . .
H171 H 0.5594 0.9123 0.5789 0.0319 1.0000 Uiso R . . . . . .
H192 H 0.4563 0.6877 0.4884 0.0379 1.0000 Uiso R . . . . . .
H191 H 0.5665 0.6603 0.5858 0.0372 1.0000 Uiso R . . . . . .
H202 H 0.6062 0.6127 0.4138 0.0424 1.0000 Uiso R . . . . . .
H201 H 0.7477 0.6417 0.5105 0.0423 1.0000 Uiso R . . . . . .
H211 H 0.8771 0.8550 0.4781 0.0309 1.0000 Uiso R . . . . . .
H232 H 0.8558 0.7478 0.2459 0.0375 1.0000 Uiso R . . . . . .
H231 H 0.9517 0.7641 0.3571 0.0372 1.0000 Uiso R . . . . . .
H251 H 0.5777 0.5422 0.1950 0.0388 1.0000 Uiso R . . . . . .
H261 H 0.4634 0.2970 0.1844 0.0483 1.0000 Uiso R . . . . . .
H271 H 0.5975 0.1761 0.2871 0.0609 1.0000 Uiso R . . . . . .
H281 H 0.8395 0.3011 0.4009 0.0622 1.0000 Uiso R . . . . . .
H291 H 0.9543 0.5487 0.4130 0.0495 1.0000 Uiso R . . . . . .
H302 H 0.7418 1.0072 0.3281 0.0373 1.0000 Uiso R . . . . . .
H301 H 0.9178 0.9987 0.3414 0.0366 1.0000 Uiso R . . . . . .
H321 H 1.0086 1.0637 0.2109 0.0424 1.0000 Uiso R . . . . . .
H331 H 0.9713 1.0812 0.0466 0.0518 1.0000 Uiso R . . . . . .
H341 H 0.7196 0.9732 -0.0624 0.0589 1.0000 Uiso R . . . . . .
H351 H 0.5038 0.8474 -0.0071 0.0794 1.0000 Uiso R . . . . . .
H361 H 0.5393 0.8364 0.1575 0.0663 1.0000 Uiso R . . . . . .
H221 H 0.6440 0.7657 0.3050 0.0359 1.0000 Uiso R . . . . . .
H181 H 0.7653 0.9674 0.6832 0.0536 1.0000 Uiso R . . . . . .
H151 H 0.7844 1.1144 0.5422 0.0498 1.0000 Uiso R . . . . . .

loop_
_atom_site_aniso_label
_atom_site_aniso_U_11
_atom_site_aniso_U_22
_atom_site_aniso_U_33
_atom_site_aniso_U_23
_atom_site_aniso_U_13
_atom_site_aniso_U_12
S1 0.02093(19) 0.0298(2) 0.0265(2) -0.00242(15) 0.00506(15) 0.00655(15)
O2 0.0385(7) 0.0267(6) 0.0335(6) 0.0010(5) 0.0070(5) 0.0051(5)
O3 0.0198(6) 0.0487(8) 0.0387(7) -0.0038(6) 0.0069(5) 0.0099(5)
O4 0.0311(6) 0.0355(6) 0.0256(6) -0.0019(5) 0.0067(5) 0.0121(5)
C5 0.0217(7) 0.0273(8) 0.0259(8) -0.0006(6) 0.0091(6) 0.0087(6)
C6 0.0242(8) 0.0295(8) 0.0250(8) 0.0004(6) 0.0088(6) 0.0098(6)
C7 0.0250(8) 0.0389(9) 0.0253(8) 0.0001(7) 0.0058(6) 0.0097(7)
N8 0.0333(8) 0.0516(10) 0.0310(8) 0.0006(7) 0.0003(7) 0.0119(7)
O9 0.0502(9) 0.0577(10) 0.0520(9) 0.0128(7) -0.0019(7) 0.0220(8)
O10 0.0590(11) 0.0795(13) 0.0781(13) 0.0133(10) -0.0393(10) -0.0080(10)
C11 0.0297(9) 0.0347(9) 0.0343(9) -0.0060(7) 0.0060(7) 0.0004(7)
C12 0.0399(10) 0.0271(9) 0.0394(10) 0.0009(7) 0.0123(8) 0.0071(7)
C13 0.0318(9) 0.0294(8) 0.0320(9) 0.0021(7) 0.0105(7) 0.0128(7)
C14 0.0472(11) 0.0361(10) 0.0458(11) 0.0093(8) 0.0066(9) 0.0199(9)
O15 0.0364(7) 0.0244(6) 0.0371(7) -0.0036(5) 0.0163(5) 0.0045(5)
C16 0.0243(8) 0.0239(8) 0.0270(8) -0.0001(6) 0.0064(6) 0.0086(6)
C17 0.0242(8) 0.0305(8) 0.0263(8) 0.0026(6) 0.0064(6) 0.0117(6)
O18 0.0352(7) 0.0416(7) 0.0264(6) -0.0019(5) 0.0015(5) 0.0176(6)
C19 0.0308(8) 0.0293(9) 0.0307(9) 0.0044(7) 0.0105(7) 0.0097(7)
C20 0.0420(10) 0.0285(9) 0.0313(9) 0.0056(7) 0.0145(8) 0.0158(7)
C21 0.0249(8) 0.0274(8) 0.0231(7) 0.0013(6) 0.0052(6) 0.0109(6)
N22 0.0213(6) 0.0239(6) 0.0253(6) 0.0007(5) 0.0060(5) 0.0087(5)
C23 0.0239(8) 0.0310(9) 0.0347(9) -0.0007(7) 0.0102(7) 0.0126(7)
C24 0.0291(8) 0.0312(8) 0.0247(8) 0.0014(6) 0.0086(7) 0.0163(7)
C25 0.0326(9) 0.0338(9) 0.0294(8) 0.0004(7) 0.0066(7) 0.0158(7)
C26 0.0377(10) 0.0349(10) 0.0442(11) -0.0057(8) 0.0137(8) 0.0089(8)
C27 0.0580(13) 0.0334(10) 0.0600(13) 0.0107(9) 0.0351(11) 0.0194(9)
C28 0.0625(13) 0.0487(12) 0.0466(11) 0.0207(9) 0.0259(10) 0.0383(11)
C29 0.0389(10) 0.0481(11) 0.0321(9) 0.0070(8) 0.0097(8) 0.0272(9)
C30 0.0340(9) 0.0251(8) 0.0303(8) 0.0037(7) 0.0117(7) 0.0084(7)
C31 0.0316(9) 0.0300(8) 0.0294(8) 0.0050(7) 0.0104(7) 0.0114(7)
C32 0.0330(9) 0.0303(9) 0.0389(10) 0.0064(7) 0.0138(8) 0.0106(7)
C33 0.0479(11) 0.0355(10) 0.0425(10) 0.0089(8) 0.0251(9) 0.0139(8)
C34 0.0613(14) 0.0541(13) 0.0304(10) 0.0072(9) 0.0162(10) 0.0098(10)
C35 0.0477(14) 0.115(2) 0.0347(12) 0.0168(13) 0.0004(10) -0.0138(14)
C36 0.0345(11) 0.0988(19) 0.0369(11) 0.0210(12) 0.0091(9) -0.0056(11)

loop_
_atom_type_symbol
_atom_type_scat_dispersion_real
_atom_type_scat_dispersion_imag
_atom_type_scat_Cromer_Mann_a1
_atom_type_scat_Cromer_Mann_b1
_atom_type_scat_Cromer_Mann_a2
_atom_type_scat_Cromer_Mann_b2
_atom_type_scat_Cromer_Mann_a3
_atom_type_scat_Cromer_Mann_b3
_atom_type_scat_Cromer_Mann_a4
_atom_type_scat_Cromer_Mann_b4
_atom_type_scat_Cromer_Mann_c
_atom_type_scat_source
C 0.0033 0.0016 2.3100 20.8439 1.0200 10.2075 1.5886 0.5687 0.8650 51.6512 0.2156 'International Tables Vol C 4.2.6.8 and 6.1.1.4'
H 0.0000 0.0000 0.4930 10.5109 0.3229 26.1257 0.1402 3.1424 0.0408 57.7998 0.0030 'International Tables Vol C 4.2.6.8 and 6.1.1.4'
N 0.0061 0.0033 12.2126 0.0057 3.1322 9.8933 2.0125 28.9975 1.1663 0.5826 -11.5290 'International Tables Vol C 4.2.6.8 and 6.1.1.4'
O 0.0106 0.0060 3.0485 13.2771 2.2868 5.7011 1.5463 0.3239 0.8670 32.9089 0.2508 'International Tables Vol C 4.2.6.8 and 6.1.1.4'
S 0.1246 0.1234 6.9053 1.4679 5.2034 22.2151 1.4379 0.2536 1.5863 56.1720 0.8669 'International Tables Vol C 4.2.6.8 and 6.1.1.4'

loop_
_geom_angle_atom_site_label_1
_geom_angle_site_symmetry_1
_geom_angle_atom_site_label_2
_geom_angle_site_symmetry_2
_geom_angle_atom_site_label_3
_geom_angle_site_symmetry_3
_geom_angle
_geom_angle_publ_flag
O2 . S1 . O3 . 113.48(8) yes
O2 . S1 . O4 . 112.98(7) yes
O3 . S1 . O4 . 111.95(8) yes
O2 . S1 . C5 . 106.57(7) yes
O3 . S1 . C5 . 105.60(7) yes
O4 . S1 . C5 . 105.48(7) yes
S1 . C5 . C6 . 118.20(12) yes
S1 . C5 . C13 . 120.10(12) yes
C6 . C5 . C13 . 121.67(15) yes
C5 . C6 . C7 . 117.93(15) yes
C5 . C6 . H61 . 120.8 no
C7 . C6 . H61 . 121.3 no
C6 . C7 . N8 . 119.53(16) yes
C6 . C7 . C11 . 122.40(16) yes
N8 . C7 . C11 . 118.07(15) yes
C7 . N8 . O9 . 119.12(15) yes
C7 . N8 . O10 . 117.62(18) yes
O9 . N8 . O10 . 123.20(18) yes
C7 . C11 . C12 . 118.49(16) yes
C7 . C11 . H111 . 120.3 no
C12 . C11 . H111 . 121.2 no
C11 . C12 . C13 . 122.00(17) yes
C11 . C12 . H121 . 119.1 no
C13 . C12 . H121 . 118.9 no
C5 . C13 . C12 . 117.50(16) yes
C5 . C13 . C14 . 123.59(16) yes
C12 . C13 . C14 . 118.90(16) yes
C13 . C14 . H141 . 109.4 no
C13 . C14 . H143 . 108.9 no
H141 . C14 . H143 . 109.5 no
C13 . C14 . H142 . 110.1 no
H141 . C14 . H142 . 109.7 no
H143 . C14 . H142 . 109.3 no
C16 . O15 . H151 . 109.4 no
O15 . C16 . C17 . 115.07(13) yes
O15 . C16 . C21 . 111.16(13) yes
C17 . C16 . C21 . 103.82(13) yes
O15 . C16 . H161 . 110.6 no
C17 . C16 . H161 . 108.3 no
C21 . C16 . H161 . 107.4 no
C16 . C17 . O18 . 110.59(13) yes
C16 . C17 . C19 . 102.44(13) yes
O18 . C17 . C19 . 110.37(13) yes
C16 . C17 . H171 . 109.9 no
O18 . C17 . H171 . 109.6 no
C19 . C17 . H171 . 113.7 no
C17 . O18 . H181 . 105.1 no
C17 . C19 . C20 . 105.38(13) yes
C17 . C19 . H192 . 109.8 no
C20 . C19 . H192 . 109.2 no
C17 . C19 . H191 . 110.4 no
C20 . C19 . H191 . 111.0 no
H192 . C19 . H191 . 110.9 no
C19 . C20 . C21 . 106.07(13) yes
C19 . C20 . H202 . 110.8 no
C21 . C20 . H202 . 109.6 no
C19 . C20 . H201 . 110.8 no
C21 . C20 . H201 . 110.0 no
H202 . C20 . H201 . 109.5 no
C16 . C21 . C20 . 105.13(13) yes
C16 . C21 . N22 . 113.25(12) yes
C20 . C21 . N22 . 111.99(12) yes
C16 . C21 . H211 . 108.7 no
C20 . C21 . H211 . 111.8 no
N22 . C21 . H211 . 106.0 no
C21 . N22 . C23 . 112.18(12) yes
C21 . N22 . C30 . 111.84(12) yes
C23 . N22 . C30 . 108.93(12) yes
C21 . N22 . H221 . 107.8 no
C23 . N22 . H221 . 108.5 no
C30 . N22 . H221 . 107.4 no
N22 . C23 . C24 . 115.40(13) yes
N22 . C23 . H232 . 105.4 no
C24 . C23 . H232 . 109.4 no
N22 . C23 . H231 . 105.5 no
C24 . C23 . H231 . 111.2 no
H232 . C23 . H231 . 109.6 no
C23 . C24 . C25 . 120.19(15) yes
C23 . C24 . C29 . 121.07(16) yes
C25 . C24 . C29 . 118.68(16) yes
C24 . C25 . C26 . 120.84(17) yes
C24 . C25 . H251 . 118.9 no
C26 . C25 . H251 . 120.3 no
C25 . C26 . C27 . 119.96(18) yes
C25 . C26 . H261 . 119.6 no
C27 . C26 . H261 . 120.4 no
C26 . C27 . C28 . 119.98(18) yes
C26 . C27 . H271 . 120.5 no
C28 . C27 . H271 . 119.6 no
C27 . C28 . C29 . 120.09(18) yes
C27 . C28 . H281 . 119.2 no
C29 . C28 . H281 . 120.7 no
C24 . C29 . C28 . 120.44(18) yes
C24 . C29 . H291 . 119.3 no
C28 . C29 . H291 . 120.2 no
N22 . C30 . C31 . 114.14(13) yes
N22 . C30 . H302 . 106.8 no
C31 . C30 . H302 . 108.9 no
N22 . C30 . H301 . 105.9 no
C31 . C30 . H301 . 110.7 no
H302 . C30 . H301 . 110.2 no
C30 . C31 . C32 . 119.24(15) yes
C30 . C31 . C36 . 122.40(16) yes
C32 . C31 . C36 . 118.23(17) yes
C31 . C32 . C33 . 120.98(17) yes
C31 . C32 . H321 . 118.6 no
C33 . C32 . H321 . 120.4 no
C32 . C33 . C34 . 120.54(18) yes
C32 . C33 . H331 . 119.6 no
C34 . C33 . H331 . 119.8 no
C33 . C34 . C35 . 119.23(19) yes
C33 . C34 . H341 . 120.2 no
C35 . C34 . H341 . 120.6 no
C34 . C35 . C36 . 120.8(2) yes
C34 . C35 . H351 . 119.7 no
C36 . C35 . H351 . 119.5 no
C35 . C36 . C31 . 120.17(19) yes
C35 . C36 . H361 . 120.4 no
C31 . C36 . H361 . 119.4 no

loop_
_geom_bond_atom_site_label_1
_geom_bond_site_symmetry_1
_geom_bond_atom_site_label_2
_geom_bond_site_symmetry_2
_geom_bond_distance
_geom_bond_publ_flag
S1 . O2 . 1.4524(13) yes
S1 . O3 . 1.4559(12) yes
S1 . O4 . 1.4584(12) yes
S1 . C5 . 1.7827(16) yes
C5 . C6 . 1.387(2) yes
C5 . C13 . 1.404(2) yes
C6 . C7 . 1.388(2) yes
C6 . H61 . 0.969 no
C7 . N8 . 1.463(2) yes
C7 . C11 . 1.378(3) yes
N8 . O9 . 1.217(2) yes
N8 . O10 . 1.216(2) yes
C11 . C12 . 1.377(3) yes
C11 . H111 . 0.972 no
C12 . C13 . 1.398(2) yes
C12 . H121 . 0.977 no
C13 . C14 . 1.499(2) yes
C14 . H141 . 0.968 no
C14 . H143 . 0.963 no
C14 . H142 . 0.970 no
O15 . C16 . 1.4194(19) yes
O15 . H151 . 0.856 no
C16 . C17 . 1.533(2) yes
C16 . C21 . 1.538(2) yes
C16 . H161 . 1.023 no
C17 . O18 . 1.4246(19) yes
C17 . C19 . 1.517(2) yes
C17 . H171 . 1.006 no
O18 . H181 . 0.855 no
C19 . C20 . 1.536(2) yes
C19 . H192 . 0.984 no
C19 . H191 . 0.988 no
C20 . C21 . 1.545(2) yes
C20 . H202 . 0.982 no
C20 . H201 . 0.978 no
C21 . N22 . 1.5243(19) yes
C21 . H211 . 0.979 no
N22 . C23 . 1.5217(19) yes
N22 . C30 . 1.513(2) yes
N22 . H221 . 0.920 no
C23 . C24 . 1.499(2) yes
C23 . H232 . 0.992 no
C23 . H231 . 0.980 no
C24 . C25 . 1.390(2) yes
C24 . C29 . 1.394(2) yes
C25 . C26 . 1.387(3) yes
C25 . H251 . 0.954 no
C26 . C27 . 1.378(3) yes
C26 . H261 . 0.962 no
C27 . C28 . 1.387(3) yes
C27 . H271 . 0.962 no
C28 . C29 . 1.386(3) yes
C28 . H281 . 0.956 no
C29 . H291 . 0.973 no
C30 . C31 . 1.509(2) yes
C30 . H302 . 0.984 no
C30 . H301 . 0.984 no
C31 . C32 . 1.382(2) yes
C31 . C36 . 1.384(3) yes
C32 . C33 . 1.389(3) yes
C32 . H321 . 0.966 no
C33 . C34 . 1.361(3) yes
C33 . H331 . 0.969 no
C34 . C35 . 1.375(3) yes
C34 . H341 . 0.969 no
C35 . C36 . 1.393(3) yes
C35 . H351 . 0.964 no
C36 . H361 . 0.955 no

loop_
_geom_hbond_atom_site_label_D
_geom_hbond_site_symmetry_D
_geom_hbond_atom_site_label_H
_geom_hbond_site_symmetry_H
_geom_hbond_atom_site_label_A
_geom_hbond_site_symmetry_A
_geom_hbond_angle_DHA
_geom_hbond_distance_DH
_geom_hbond_distance_HA
_geom_hbond_distance_DA
_geom_hbond_publ_flag
C14 . H142 . O4 . 123 0.97 2.56 3.188(3) yes
C25 . H251 . O10 2_565 144 0.95 2.37 3.194(3) yes
C32 . H321 . O18 2_776 158 0.97 2.43 3.343(3) yes
C33 . H331 . O9 2_675 152 0.97 2.48 3.367(3) yes
C36 . H361 . O3 . 155 0.95 2.36 3.252(3) yes
N22 . H221 . O3 . 156 0.92 1.94 2.807(3) yes
O18 . H181 . O2 2_676 174 0.86 1.98 2.830(3) yes
O15 . H151 . O4 2_676 174 0.86 1.89 2.740(3) yes
